data_4316806
loop_
_publ_author_name
'Marc A. Little'
'Malcolm A. Halcrow'
'Lindsay P. Harding'
'Michaele J. Hardie'

_publ_section_title
;
 Ag(I) Organometallic Coordination Polymers and Capsule with Tris-Allyl
 Cyclotriveratrylene Derivatives
;
_journal_name_full 'Inorganic Chemistry'
_journal_page_first 9486
_journal_page_last 9496
_journal_paper_doi 10.1021/ic101211n
_journal_volume 49
_journal_year 2010
_chemical_formula_sum 'C34 H36 Ag F3 O9 S'
_chemical_formula_weight 785.56
_chemical_name_systematic
; 
 triflato{tris(allylcyclotriguaiacylene}silver(I) 
;
_space_group_IT_number 14
_symmetry_cell_setting monoclinic
_symmetry_space_group_name_Hall '-P 2yn'
_symmetry_space_group_name_H-M 'P 1 21/n 1'
_atom_sites_solution_hydrogens geom
_atom_sites_solution_primary direct
_atom_sites_solution_secondary difmap
_audit_creation_method SHELXL-97
_cell_angle_alpha 90.00
_cell_angle_beta 95.451(7)
_cell_angle_gamma 90.00
_cell_formula_units_Z 4
_cell_length_a 14.535(4)
_cell_length_b 8.3177(18)
_cell_length_c 26.468(7)
_cell_measurement_temperature 150(2)
_cell_volume 3185.5(14)
_computing_cell_refinement 'Bruker SMART'
_computing_data_collection 'Bruker SMART'
_computing_data_reduction 'Bruker SAINT'
_computing_molecular_graphics 'XSeed (Barbour, 2001)'
_computing_publication_material 'Bruker SHELXTL'
_computing_structure_refinement 'SHELXL-97 (Sheldrick, 1997)'
_computing_structure_solution 'SHELXS-97 (Sheldrick, 1990)'
_diffrn_ambient_temperature 150(2)
_diffrn_measured_fraction_theta_full 0.996
_diffrn_measured_fraction_theta_max 0.996
_diffrn_radiation_monochromator graphite
_diffrn_radiation_source 'fine-focus sealed tube'
_diffrn_radiation_type MoK\a
_diffrn_radiation_wavelength 0.71073
_diffrn_reflns_av_R_equivalents 0.1109
_diffrn_reflns_av_sigmaI/netI 0.1255
_diffrn_reflns_limit_h_max 18
_diffrn_reflns_limit_h_min -15
_diffrn_reflns_limit_k_max 10
_diffrn_reflns_limit_k_min -10
_diffrn_reflns_limit_l_max 32
_diffrn_reflns_limit_l_min -33
_diffrn_reflns_number 24158
_diffrn_reflns_theta_full 26.54
_diffrn_reflns_theta_max 26.54
_diffrn_reflns_theta_min 2.57
_exptl_absorpt_coefficient_mu 0.773
_exptl_absorpt_correction_T_max 0.9847
_exptl_absorpt_correction_T_min 0.8363
_exptl_absorpt_correction_type multi-scan
_exptl_absorpt_process_details SADABS
_exptl_crystal_colour colourless
_exptl_crystal_density_diffrn 1.638
_exptl_crystal_density_method 'not measured'
_exptl_crystal_description needle
_exptl_crystal_F_000 1608
_exptl_crystal_size_max 0.24
_exptl_crystal_size_mid 0.03
_exptl_crystal_size_min 0.02
_refine_diff_density_max 1.035
_refine_diff_density_min -0.909
_refine_diff_density_rms 0.104
_refine_ls_extinction_method none
_refine_ls_goodness_of_fit_ref 0.986
_refine_ls_hydrogen_treatment noref
_refine_ls_matrix_type full
_refine_ls_number_parameters 436
_refine_ls_number_reflns 6611
_refine_ls_number_restraints 0
_refine_ls_restrained_S_all 0.986
_refine_ls_R_factor_all 0.1235
_refine_ls_R_factor_gt 0.0574
_refine_ls_shift/su_max 0.000
_refine_ls_shift/su_mean 0.000
_refine_ls_structure_factor_coef Fsqd
_refine_ls_weighting_details 'calc w=1/[\s^2^(Fo^2^)+(0.0466P)^2^+0.0000P] where P=(Fo^2^+2Fc^2^)/3'
_refine_ls_weighting_scheme calc
_refine_ls_wR_factor_gt 0.1116
_refine_ls_wR_factor_ref 0.1334
_reflns_number_gt 3782
_reflns_number_total 6611
_reflns_threshold_expression >2sigma(I)
_cod_data_source_file ic101211n_si_002_6.cif
_cod_data_source_block complex8
_cod_depositor_comments
;
The following automatic conversions were performed:

'_symmetry_cell_setting' value 'Monoclinic' changed to 'monoclinic'
according to the built-in table from CIF Core dictionary named
'cif_core.dic' version 2.4.1 from
2010-06-29.

'_refine_ls_hydrogen_treatment' value 'no-ref' changed
to 'noref' according to the built-in table from CIF Core dictionary
named 'cif_core.dic' version 2.4.1 from 2010-06-29.

Automatic conversion script
Id: cif_fix_values 1646 2011-03-28 12:23:43Z adriana 
;
_cod_original_cell_volume 3185.4(13)
_cod_database_code 4316806

loop_
_symmetry_equiv_pos_as_xyz
'x, y, z'
'-x+1/2, y+1/2, -z+1/2'
'-x, -y, -z'
'x-1/2, -y-1/2, z-1/2'

loop_
_atom_site_label
_atom_site_type_symbol
_atom_site_fract_x
_atom_site_fract_y
_atom_site_fract_z
_atom_site_U_iso_or_equiv
_atom_site_adp_type
_atom_site_occupancy
_atom_site_symmetry_multiplicity
_atom_site_calc_flag
_atom_site_refinement_flags
_atom_site_disorder_assembly
_atom_site_disorder_group
Ag1 Ag 0.46907(3) 0.98402(5) 0.102935(17) 0.03623(15) Uani 1 1 d . . .
S1 S 0.42424(10) 0.81900(15) -0.01418(5) 0.0272(3) Uani 1 1 d . . .
F1 F 0.2847(2) 0.6219(3) -0.03152(12) 0.0366(8) Uani 1 1 d . . .
F2 F 0.3938(2) 0.5347(3) 0.02196(12) 0.0380(8) Uani 1 1 d . . .
F3 F 0.4108(2) 0.5376(3) -0.05777(12) 0.0422(9) Uani 1 1 d . . .
O1 O 0.6786(2) 1.0326(4) 0.26275(13) 0.0316(9) Uani 1 1 d . . .
O2 O 0.5684(2) 1.1893(4) 0.19941(13) 0.0272(8) Uani 1 1 d . . .
O3 O 0.1179(2) 1.3187(4) 0.22736(13) 0.0257(8) Uani 1 1 d . . .
O4 O 0.0459(2) 1.1638(4) 0.30435(13) 0.0253(8) Uani 1 1 d . . .
O5 O 0.3270(2) 0.6853(4) 0.46265(14) 0.0308(9) Uani 1 1 d . . .
O6 O 0.5007(2) 0.6593(4) 0.45066(14) 0.0279(9) Uani 1 1 d . . .
O7 O 0.3836(2) 0.8763(4) 0.03034(13) 0.0289(9) Uani 1 1 d . . .
O8 O 0.3910(3) 0.8974(4) -0.06097(14) 0.0348(9) Uani 1 1 d . . .
O9 O 0.5216(2) 0.7933(4) -0.00775(15) 0.0385(10) Uani 1 1 d . . .
C1 C 0.5285(3) 1.2342(5) 0.40992(18) 0.0213(11) Uani 1 1 d . . .
H1A H 0.5909 1.2257 0.4283 0.026 Uiso 1 1 calc R . .
H1B H 0.5006 1.3364 0.4201 0.026 Uiso 1 1 calc R . .
C2 C 0.5367(3) 1.2363(5) 0.35316(18) 0.0187(11) Uani 1 1 d . . .
C3 C 0.6049(3) 1.1375(6) 0.33485(19) 0.0241(12) Uani 1 1 d . . .
H3 H 0.6454 1.0784 0.3582 0.029 Uiso 1 1 calc R . .
C4 C 0.6138(3) 1.1250(6) 0.2840(2) 0.0234(12) Uani 1 1 d . . .
C5 C 0.5548(3) 1.2128(6) 0.24918(19) 0.0222(12) Uani 1 1 d . . .
C6 C 0.4899(3) 1.3126(6) 0.26730(19) 0.0211(11) Uani 1 1 d . . .
H6 H 0.4507 1.3741 0.2439 0.025 Uiso 1 1 calc R . .
C7 C 0.4799(3) 1.3260(5) 0.31891(19) 0.0213(11) Uani 1 1 d . . .
C8 C 0.4057(3) 1.4386(5) 0.33433(19) 0.0213(11) Uani 1 1 d . . .
H8A H 0.4056 1.5372 0.3134 0.026 Uiso 1 1 calc R . .
H8B H 0.4208 1.4703 0.3702 0.026 Uiso 1 1 calc R . .
C9 C 0.3098(3) 1.3643(5) 0.32835(18) 0.0191(11) Uani 1 1 d . . .
C10 C 0.2587(3) 1.3772(5) 0.28185(19) 0.0218(12) Uani 1 1 d . . .
H10 H 0.2848 1.4328 0.2553 0.026 Uiso 1 1 calc R . .
C11 C 0.1713(3) 1.3129(5) 0.27224(18) 0.0207(11) Uani 1 1 d . . .
C12 C 0.1329(3) 1.2350(5) 0.31191(19) 0.0196(11) Uani 1 1 d . . .
C13 C 0.1834(4) 1.2205(5) 0.35829(18) 0.0206(11) Uani 1 1 d . . .
H13 H 0.1568 1.1652 0.3847 0.025 Uiso 1 1 calc R . .
C14 C 0.2721(3) 1.2838(5) 0.36807(18) 0.0209(11) Uani 1 1 d . . .
C15 C 0.3210(3) 1.2648(5) 0.42039(18) 0.0201(11) Uani 1 1 d . . .
H15A H 0.2746 1.2707 0.4454 0.024 Uiso 1 1 calc R . .
H15B H 0.3641 1.3562 0.4270 0.024 Uiso 1 1 calc R . .
C16 C 0.3754(3) 1.1083(5) 0.42895(17) 0.0183(11) Uani 1 1 d . . .
C17 C 0.3285(3) 0.9703(5) 0.44161(17) 0.0217(11) Uani 1 1 d . . .
H17 H 0.2642 0.9784 0.4451 0.026 Uiso 1 1 calc R . .
C18 C 0.3701(3) 0.8235(6) 0.44926(18) 0.0192(11) Uani 1 1 d . . .
C19 C 0.4635(3) 0.8102(6) 0.44384(18) 0.0207(11) Uani 1 1 d . . .
C20 C 0.5123(4) 0.9454(5) 0.43207(18) 0.0212(11) Uani 1 1 d . . .
H20 H 0.5767 0.9362 0.4289 0.025 Uiso 1 1 calc R . .
C21 C 0.4699(3) 1.0951(6) 0.42469(18) 0.0201(11) Uani 1 1 d . . .
C22 C 0.7453(4) 0.9536(7) 0.2962(2) 0.0451(16) Uani 1 1 d . . .
H22A H 0.7803 1.0333 0.3174 0.068 Uiso 1 1 calc R . .
H22B H 0.7875 0.8934 0.2765 0.068 Uiso 1 1 calc R . .
H22C H 0.7143 0.8793 0.3178 0.068 Uiso 1 1 calc R . .
C23 C 0.5321(4) 1.3010(6) 0.16290(19) 0.0273(12) Uani 1 1 d . . .
H23A H 0.5771 1.3150 0.1374 0.033 Uiso 1 1 calc R . .
H23B H 0.5258 1.4061 0.1798 0.033 Uiso 1 1 calc R . .
C24 C 0.4424(4) 1.2578(6) 0.1363(2) 0.0360(14) Uani 1 1 d . . .
H24 H 0.4157 1.3377 0.1107 0.043 Uiso 1 1 calc R . .
C25 C 0.3842(4) 1.1588(6) 0.1528(2) 0.0430(16) Uani 1 1 d . . .
H25A H 0.3981 1.1071 0.1847 0.052 Uiso 1 1 calc R . .
H25B H 0.3274 1.1374 0.1332 0.052 Uiso 1 1 calc R . .
C26 C 0.1515(4) 1.4117(7) 0.1877(2) 0.0353(14) Uani 1 1 d . . .
H26A H 0.1631 1.5221 0.1995 0.053 Uiso 1 1 calc R . .
H26B H 0.1053 1.4125 0.1582 0.053 Uiso 1 1 calc R . .
H26C H 0.2090 1.3644 0.1781 0.053 Uiso 1 1 calc R . .
C27 C -0.0293(4) 1.2721(6) 0.2920(2) 0.0303(13) Uani 1 1 d . . .
H27A H -0.0747 1.2201 0.2669 0.036 Uiso 1 1 calc R . .
H27B H -0.0058 1.3694 0.2760 0.036 Uiso 1 1 calc R . .
C28 C -0.0767(3) 1.3208(6) 0.3369(2) 0.0283(13) Uani 1 1 d . . .
H28 H -0.1391 1.3699 0.3285 0.034 Uiso 1 1 calc R . .
C29 C -0.0649(4) 1.2506(6) 0.3823(2) 0.0350(14) Uani 1 1 d . . .
H29A H -0.0236 1.1624 0.3877 0.042 Uiso 1 1 calc R . .
H29B H -0.0978 1.2888 0.4092 0.042 Uiso 1 1 calc R . .
C30 C 0.2427(4) 0.7036(7) 0.4847(2) 0.0406(15) Uani 1 1 d . . .
H30A H 0.2501 0.7853 0.5114 0.061 Uiso 1 1 calc R . .
H30B H 0.2254 0.6009 0.4993 0.061 Uiso 1 1 calc R . .
H30C H 0.1942 0.7373 0.4586 0.061 Uiso 1 1 calc R . .
C32 C 0.6413(5) 0.6239(7) 0.4083(3) 0.0520(18) Uani 1 1 d . . .
H32 H 0.7050 0.5961 0.4129 0.062 Uiso 1 1 calc R . .
C33 C 0.6105(6) 0.6381(8) 0.3647(3) 0.074(3) Uani 1 1 d . . .
H33A H 0.5474 0.6658 0.3568 0.089 Uiso 1 1 calc R . .
H33B H 0.6493 0.6217 0.3382 0.089 Uiso 1 1 calc R . .
C34 C 0.3763(4) 0.6181(6) -0.0211(2) 0.0299(13) Uani 1 1 d . . .
C42 C 0.5970(4) 0.6424(6) 0.4557(2) 0.0309(13) Uani 1 1 d . . .
H42A H 0.6129 0.5474 0.4773 0.037 Uiso 1 1 calc R . .
H42B H 0.6240 0.7378 0.4739 0.037 Uiso 1 1 calc R . .

loop_
_atom_site_aniso_label
_atom_site_aniso_U_11
_atom_site_aniso_U_22
_atom_site_aniso_U_33
_atom_site_aniso_U_23
_atom_site_aniso_U_13
_atom_site_aniso_U_12
Ag1 0.0487(3) 0.0304(2) 0.0298(2) -0.0054(2) 0.00449(19) 0.0042(2)
S1 0.0294(8) 0.0230(7) 0.0303(8) -0.0023(6) 0.0083(6) -0.0023(6)
F1 0.0313(19) 0.0330(18) 0.044(2) 0.0022(15) -0.0016(15) -0.0065(14)
F2 0.0403(19) 0.0305(17) 0.044(2) 0.0087(15) 0.0080(16) 0.0015(14)
F3 0.057(2) 0.0303(17) 0.043(2) -0.0124(15) 0.0212(17) 0.0006(16)
O1 0.029(2) 0.036(2) 0.029(2) -0.0004(17) 0.0010(17) 0.0144(17)
O2 0.036(2) 0.0250(19) 0.021(2) -0.0011(16) 0.0044(17) 0.0099(16)
O3 0.030(2) 0.0286(19) 0.018(2) 0.0031(15) -0.0027(16) -0.0043(16)
O4 0.029(2) 0.0195(18) 0.027(2) 0.0034(15) 0.0016(16) -0.0021(16)
O5 0.025(2) 0.0216(19) 0.046(3) 0.0089(17) 0.0076(18) -0.0017(16)
O6 0.023(2) 0.0211(19) 0.040(2) 0.0075(16) 0.0002(17) 0.0029(16)
O7 0.035(2) 0.0256(19) 0.026(2) -0.0047(16) 0.0058(17) -0.0046(16)
O8 0.052(3) 0.027(2) 0.026(2) 0.0028(17) 0.0068(19) -0.0022(18)
O9 0.029(2) 0.037(2) 0.051(3) -0.0071(19) 0.0103(19) -0.0052(17)
C1 0.024(3) 0.019(2) 0.021(3) -0.002(2) -0.001(2) 0.002(2)
C2 0.021(3) 0.016(2) 0.019(3) 0.005(2) 0.001(2) -0.004(2)
C3 0.025(3) 0.024(3) 0.024(3) 0.006(2) 0.000(2) -0.001(2)
C4 0.020(3) 0.021(3) 0.029(3) -0.002(2) 0.003(2) 0.003(2)
C5 0.024(3) 0.022(3) 0.021(3) -0.001(2) 0.001(2) -0.005(2)
C6 0.018(3) 0.023(3) 0.022(3) 0.003(2) -0.001(2) -0.001(2)
C7 0.023(3) 0.016(2) 0.025(3) 0.000(2) 0.001(2) -0.006(2)
C8 0.028(3) 0.016(2) 0.019(3) 0.003(2) -0.001(2) 0.006(2)
C9 0.026(3) 0.013(2) 0.019(3) 0.002(2) 0.004(2) 0.004(2)
C10 0.030(3) 0.016(3) 0.021(3) 0.006(2) 0.010(2) 0.005(2)
C11 0.030(3) 0.019(2) 0.013(3) -0.002(2) 0.002(2) 0.001(2)
C12 0.023(3) 0.017(3) 0.020(3) -0.002(2) 0.004(2) 0.000(2)
C13 0.033(3) 0.013(2) 0.017(3) 0.002(2) 0.009(2) 0.006(2)
C14 0.029(3) 0.016(2) 0.017(3) -0.004(2) 0.001(2) 0.003(2)
C15 0.028(3) 0.018(2) 0.016(3) 0.003(2) 0.007(2) 0.001(2)
C16 0.027(3) 0.021(3) 0.007(2) 0.000(2) 0.001(2) 0.000(2)
C17 0.025(3) 0.025(3) 0.015(3) 0.004(2) 0.002(2) -0.003(2)
C18 0.017(3) 0.022(3) 0.018(3) 0.003(2) 0.000(2) -0.003(2)
C19 0.031(3) 0.019(3) 0.012(3) 0.001(2) 0.000(2) 0.005(2)
C20 0.026(3) 0.020(3) 0.018(3) 0.003(2) 0.001(2) 0.002(2)
C21 0.029(3) 0.018(3) 0.012(3) -0.002(2) -0.001(2) -0.002(2)
C22 0.036(4) 0.049(4) 0.050(4) 0.002(3) 0.004(3) 0.022(3)
C23 0.039(3) 0.027(3) 0.016(3) -0.001(2) 0.001(2) 0.006(3)
C24 0.035(4) 0.028(3) 0.046(4) -0.004(3) 0.005(3) 0.010(3)
C25 0.049(4) 0.028(3) 0.053(4) -0.012(3) 0.012(3) 0.002(3)
C26 0.040(4) 0.049(3) 0.017(3) 0.013(3) -0.001(3) 0.004(3)
C27 0.026(3) 0.032(3) 0.032(3) 0.003(3) -0.007(3) 0.002(2)
C28 0.017(3) 0.029(3) 0.038(4) -0.001(3) -0.003(2) -0.003(2)
C29 0.043(4) 0.029(3) 0.034(4) -0.002(3) 0.011(3) -0.005(3)
C30 0.031(4) 0.034(3) 0.056(4) 0.015(3) 0.004(3) -0.001(3)
C32 0.062(5) 0.038(4) 0.057(5) -0.010(4) 0.013(4) -0.012(3)
C33 0.100(7) 0.065(5) 0.061(6) -0.020(4) 0.026(5) -0.041(5)
C34 0.038(4) 0.026(3) 0.027(3) -0.002(3) 0.011(3) -0.001(3)
C42 0.031(3) 0.022(3) 0.038(4) -0.001(2) -0.003(3) 0.005(2)

loop_
_atom_type_symbol
_atom_type_description
_atom_type_scat_dispersion_real
_atom_type_scat_dispersion_imag
_atom_type_scat_source
C C 0.0033 0.0016 'International Tables Vol C Tables 4.2.6.8 and 6.1.1.4'
H H 0.0000 0.0000 'International Tables Vol C Tables 4.2.6.8 and 6.1.1.4'
O O 0.0106 0.0060 'International Tables Vol C Tables 4.2.6.8 and 6.1.1.4'
F F 0.0171 0.0103 'International Tables Vol C Tables 4.2.6.8 and 6.1.1.4'
S S 0.1246 0.1234 'International Tables Vol C Tables 4.2.6.8 and 6.1.1.4'
Ag Ag -0.8971 1.1015 'International Tables Vol C Tables 4.2.6.8 and 6.1.1.4'

loop_
_geom_angle_atom_site_label_1
_geom_angle_atom_site_label_2
_geom_angle_atom_site_label_3
_geom_angle
_geom_angle_site_symmetry_1
_geom_angle_site_symmetry_3
_geom_angle_publ_flag
O7 Ag1 C25 114.96(18) . . ?
O7 Ag1 C29 94.48(16) . 2_545 ?
C25 Ag1 C29 136.5(2) . 2_545 ?
O7 Ag1 C24 123.27(16) . . ?
C25 Ag1 C24 30.52(18) . . ?
C29 Ag1 C24 142.2(2) 2_545 . ?
O7 Ag1 C28 123.79(15) . 2_545 ?
C25 Ag1 C28 107.5(2) . 2_545 ?
C29 Ag1 C28 31.28(17) 2_545 2_545 ?
C24 Ag1 C28 112.15(19) . 2_545 ?
O9 S1 O8 114.7(2) . . ?
O9 S1 O7 115.4(2) . . ?
O8 S1 O7 114.9(2) . . ?
O9 S1 C34 104.0(2) . . ?
O8 S1 C34 103.6(2) . . ?
O7 S1 C34 101.7(2) . . ?
C4 O1 C22 117.4(4) . . ?
C5 O2 C23 119.3(4) . . ?
C11 O3 C26 117.1(4) . . ?
C12 O4 C27 115.4(3) . . ?
C18 O5 C30 116.8(4) . . ?
C19 O6 C42 118.8(4) . . ?
S1 O7 Ag1 124.3(2) . . ?
C21 C1 C2 111.3(4) . . ?
C21 C1 H1A 109.4 . . ?
C2 C1 H1A 109.4 . . ?
C21 C1 H1B 109.4 . . ?
C2 C1 H1B 109.4 . . ?
H1A C1 H1B 108.0 . . ?
C7 C2 C3 119.0(5) . . ?
C7 C2 C1 123.7(4) . . ?
C3 C2 C1 117.2(4) . . ?
C4 C3 C2 121.2(5) . . ?
C4 C3 H3 119.4 . . ?
C2 C3 H3 119.4 . . ?
C3 C4 O1 125.2(5) . . ?
C3 C4 C5 119.8(5) . . ?
O1 C4 C5 115.0(5) . . ?
O2 C5 C6 126.2(5) . . ?
O2 C5 C4 115.0(4) . . ?
C6 C5 C4 118.8(5) . . ?
C5 C6 C7 122.0(5) . . ?
C5 C6 H6 119.0 . . ?
C7 C6 H6 119.0 . . ?
C2 C7 C6 119.2(4) . . ?
C2 C7 C8 123.6(5) . . ?
C6 C7 C8 117.3(4) . . ?
C7 C8 C9 113.0(4) . . ?
C7 C8 H8A 109.0 . . ?
C9 C8 H8A 109.0 . . ?
C7 C8 H8B 109.0 . . ?
C9 C8 H8B 109.0 . . ?
H8A C8 H8B 107.8 . . ?
C10 C9 C14 119.3(5) . . ?
C10 C9 C8 118.2(4) . . ?
C14 C9 C8 122.5(4) . . ?
C11 C10 C9 122.9(5) . . ?
C11 C10 H10 118.6 . . ?
C9 C10 H10 118.6 . . ?
O3 C11 C10 126.0(4) . . ?
O3 C11 C12 116.0(4) . . ?
C10 C11 C12 118.0(5) . . ?
C13 C12 O4 119.4(4) . . ?
C13 C12 C11 119.6(5) . . ?
O4 C12 C11 120.8(4) . . ?
C12 C13 C14 122.6(5) . . ?
C12 C13 H13 118.7 . . ?
C14 C13 H13 118.7 . . ?
C13 C14 C9 117.5(5) . . ?
C13 C14 C15 118.7(4) . . ?
C9 C14 C15 123.8(5) . . ?
C14 C15 C16 114.7(4) . . ?
C14 C15 H15A 108.6 . . ?
C16 C15 H15A 108.6 . . ?
C14 C15 H15B 108.6 . . ?
C16 C15 H15B 108.6 . . ?
H15A C15 H15B 107.6 . . ?
C17 C16 C21 117.6(4) . . ?
C17 C16 C15 118.7(4) . . ?
C21 C16 C15 123.7(4) . . ?
C18 C17 C16 123.5(5) . . ?
C18 C17 H17 118.3 . . ?
C16 C17 H17 118.3 . . ?
C17 C18 O5 125.5(4) . . ?
C17 C18 C19 118.7(4) . . ?
O5 C18 C19 115.8(4) . . ?
O6 C19 C20 124.8(5) . . ?
O6 C19 C18 116.0(4) . . ?
C20 C19 C18 119.2(4) . . ?
C19 C20 C21 121.9(5) . . ?
C19 C20 H20 119.0 . . ?
C21 C20 H20 119.0 . . ?
C16 C21 C20 119.0(4) . . ?
C16 C21 C1 123.1(4) . . ?
C20 C21 C1 117.9(4) . . ?
O1 C22 H22A 109.5 . . ?
O1 C22 H22B 109.5 . . ?
H22A C22 H22B 109.5 . . ?
O1 C22 H22C 109.5 . . ?
H22A C22 H22C 109.5 . . ?
H22B C22 H22C 109.5 . . ?
O2 C23 C24 115.2(4) . . ?
O2 C23 H23A 108.5 . . ?
C24 C23 H23A 108.5 . . ?
O2 C23 H23B 108.5 . . ?
C24 C23 H23B 108.5 . . ?
H23A C23 H23B 107.5 . . ?
C25 C24 C23 125.3(6) . . ?
C25 C24 Ag1 70.4(3) . . ?
C23 C24 Ag1 103.5(3) . . ?
C25 C24 H24 115.5 . . ?
C23 C24 H24 115.5 . . ?
Ag1 C24 H24 115.5 . . ?
C24 C25 Ag1 79.1(4) . . ?
C24 C25 H25A 120.0 . . ?
Ag1 C25 H25A 97.9 . . ?
C24 C25 H25B 120.0 . . ?
Ag1 C25 H25B 92.9 . . ?
H25A C25 H25B 120.0 . . ?
O3 C26 H26A 109.5 . . ?
O3 C26 H26B 109.5 . . ?
H26A C26 H26B 109.5 . . ?
O3 C26 H26C 109.5 . . ?
H26A C26 H26C 109.5 . . ?
H26B C26 H26C 109.5 . . ?
O4 C27 C28 113.1(4) . . ?
O4 C27 H27A 109.0 . . ?
C28 C27 H27A 109.0 . . ?
O4 C27 H27B 109.0 . . ?
C28 C27 H27B 109.0 . . ?
H27A C27 H27B 107.8 . . ?
C29 C28 C27 124.9(5) . . ?
C29 C28 Ag1 69.3(3) . 2 ?
C27 C28 Ag1 110.2(3) . 2 ?
C29 C28 H28 114.5 . . ?
C27 C28 H28 114.5 . . ?
Ag1 C28 H28 114.5 2 . ?
C28 C29 Ag1 79.4(3) . 2 ?
C28 C29 H29A 120.0 . . ?
Ag1 C29 H29A 104.6 2 . ?
C28 C29 H29B 120.0 . . ?
Ag1 C29 H29B 86.2 2 . ?
H29A C29 H29B 120.0 . . ?
O5 C30 H30A 109.5 . . ?
O5 C30 H30B 109.5 . . ?
H30A C30 H30B 109.5 . . ?
O5 C30 H30C 109.5 . . ?
H30A C30 H30C 109.5 . . ?
H30B C30 H30C 109.5 . . ?
C33 C32 C42 130.8(8) . . ?
C33 C32 H32 114.6 . . ?
C42 C32 H32 114.6 . . ?
C32 C33 H33A 120.0 . . ?
C32 C33 H33B 120.0 . . ?
H33A C33 H33B 120.0 . . ?
F3 C34 F1 107.6(4) . . ?
F3 C34 F2 108.0(4) . . ?
F1 C34 F2 107.1(4) . . ?
F3 C34 S1 111.9(4) . . ?
F1 C34 S1 111.4(4) . . ?
F2 C34 S1 110.6(4) . . ?
O6 C42 C32 116.4(5) . . ?
O6 C42 H42A 108.2 . . ?
C32 C42 H42A 108.2 . . ?
O6 C42 H42B 108.2 . . ?
C32 C42 H42B 108.2 . . ?
H42A C42 H42B 107.3 . . ?

loop_
_geom_bond_atom_site_label_1
_geom_bond_atom_site_label_2
_geom_bond_distance
_geom_bond_site_symmetry_2
_geom_bond_publ_flag
Ag1 O7 2.363(3) . ?
Ag1 C25 2.385(5) . ?
Ag1 C29 2.400(5) 2_545 ?
Ag1 C24 2.487(5) . ?
Ag1 C28 2.521(5) 2_545 ?
S1 O9 1.426(4) . ?
S1 O8 1.442(4) . ?
S1 O7 1.448(4) . ?
S1 C34 1.813(5) . ?
F1 C34 1.333(6) . ?
F2 C34 1.338(6) . ?
F3 C34 1.317(6) . ?
O1 C4 1.377(5) . ?
O1 C22 1.411(6) . ?
O2 C5 1.365(6) . ?
O2 C23 1.407(6) . ?
O3 C11 1.357(6) . ?
O3 C26 1.428(6) . ?
O4 C12 1.392(6) . ?
O4 C27 1.430(6) . ?
O5 C18 1.371(5) . ?
O5 C30 1.414(6) . ?
O6 C19 1.371(5) . ?
O6 C42 1.400(6) . ?
C1 C21 1.510(6) . ?
C1 C2 1.518(6) . ?
C1 H1A 0.9900 . ?
C1 H1B 0.9900 . ?
C2 C7 1.385(7) . ?
C2 C3 1.408(7) . ?
C3 C4 1.369(7) . ?
C3 H3 0.9500 . ?
C4 C5 1.402(7) . ?
C5 C6 1.376(7) . ?
C6 C7 1.392(7) . ?
C6 H6 0.9500 . ?
C7 C8 1.512(6) . ?
C8 C9 1.520(7) . ?
C8 H8A 0.9900 . ?
C8 H8B 0.9900 . ?
C9 C10 1.380(7) . ?
C9 C14 1.402(6) . ?
C10 C11 1.379(7) . ?
C10 H10 0.9500 . ?
C11 C12 1.395(7) . ?
C12 C13 1.375(7) . ?
C13 C14 1.393(7) . ?
C13 H13 0.9500 . ?
C14 C15 1.504(6) . ?
C15 C16 1.528(6) . ?
C15 H15A 0.9900 . ?
C15 H15B 0.9900 . ?
C16 C17 1.392(6) . ?
C16 C21 1.394(7) . ?
C17 C18 1.369(6) . ?
C17 H17 0.9500 . ?
C18 C19 1.384(7) . ?
C19 C20 1.381(6) . ?
C20 C21 1.395(6) . ?
C20 H20 0.9500 . ?
C22 H22A 0.9800 . ?
C22 H22B 0.9800 . ?
C22 H22C 0.9800 . ?
C23 C24 1.467(7) . ?
C23 H23A 0.9900 . ?
C23 H23B 0.9900 . ?
C24 C25 1.286(7) . ?
C24 H24 1.0000 . ?
C25 H25A 0.9500 . ?
C25 H25B 0.9500 . ?
C26 H26A 0.9800 . ?
C26 H26B 0.9800 . ?
C26 H26C 0.9800 . ?
C27 C28 1.484(7) . ?
C27 H27A 0.9900 . ?
C27 H27B 0.9900 . ?
C28 C29 1.332(7) . ?
C28 Ag1 2.521(5) 2 ?
C28 H28 1.0000 . ?
C29 Ag1 2.400(5) 2 ?
C29 H29A 0.9500 . ?
C29 H29B 0.9500 . ?
C30 H30A 0.9800 . ?
C30 H30B 0.9800 . ?
C30 H30C 0.9800 . ?
C32 C33 1.203(9) . ?
C32 C42 1.472(8) . ?
C32 H32 0.9500 . ?
C33 H33A 0.9500 . ?
C33 H33B 0.9500 . ?
C42 H42A 0.9900 . ?
C42 H42B 0.9900 . ?
